data_4030189
loop_
_publ_author_name
'Cockcroft, Jeremy K.'
'Simon, Arndt'
'Borrmann, Horst'
'Obermeyer, Axel'

_publ_section_title
;
 The crystal structures of the low-temperature modifications of deuterium
 iodide - a neutron study
;
_journal_name_full 'European Journal of Solid State and Inorganic Chemistry'
_journal_page_first 471
_journal_page_last 481
_journal_volume 25
_journal_year 1988
_chemical_formula_sum 'D I'
_chemical_formula_weight 128.91
_space_group_IT_number 64
_symmetry_cell_setting orthorhombic
_symmetry_Int_Tables_number 64
_symmetry_space_group_name_Hall '-B 2 2ab'
_symmetry_space_group_name_H-M 'B b c m'
_cell_angle_alpha 90
_cell_angle_beta 90
_cell_angle_gamma 90
_cell_formula_units_Z 4
_cell_length_a 6.0114(2)
_cell_length_b 6.0735(2)
_cell_length_c 6.5506(2)
_cell_volume 239.164(13)
_diffrn_ambient_temperature 85
_diffrn_radiation_probe neutron
_diffrn_radiation_wavelength 1.9122
_exptl_crystal_density_diffrn 3.580
_pd_proc_ls_prof_wR_expected 0.052
_pd_proc_ls_prof_wR_factor 0.076
_refine_ls_R_I_factor 0.040
_cod_data_source_file EJSSIC-1988-25-471-481-1.cif
_cod_data_source_block DI-II-85K
_cod_original_sg_symbol_Hall '-B 2 2bc'
_cod_database_code 4030189

loop_
_symmetry_equiv_pos_site_id
_symmetry_equiv_pos_as_xyz
1 x,y,z
2 1/2-x,1/2+y,-z
3 -x,-y,z
4 1/2+x,1/2-y,-z
5 -x,-y,-z
6 1/2+x,1/2-y,z
7 x,y,-z
8 1/2-x,1/2+y,z
9 1/2+x,y,1/2+z
10 -x,1/2+y,1/2-z
11 1/2-x,-y,1/2+z
12 x,1/2-y,1/2-z
13 1/2-x,-y,1/2-z
14 x,1/2-y,1/2+z
15 1/2+x,y,1/2-z
16 -x,1/2+y,1/2+z

loop_
_atom_site_aniso_label
_atom_site_aniso_U_11
_atom_site_aniso_U_22
_atom_site_aniso_U_33
_atom_site_aniso_U_23
_atom_site_aniso_U_13
_atom_site_aniso_U_12
D 0.0583(13) 0.0608(13) 0.1191(13) 0.0000 0.0000 0.0266(13)

loop_
_atom_site_label
_atom_site_type_symbol
_atom_site_thermal_displace_type
_atom_site_fract_x
_atom_site_fract_y
_atom_site_fract_z
_atom_site_occupancy
_atom_site_U_iso_or_equiv
I I Uiso 0.0165(5) -0.0168(6) 0.00000 0.500 0.0277(19)
D D Uani -0.1731(4) 0.1681(4) 0.00000 0.500 0.0794(8)

loop_
_geom_bond_atom_site_label_1
_geom_bond_atom_site_label_2
_geom_bond_distance
_geom_bond_publ_flag
I D 1.600(4) yes

loop_
_geom_hbond_atom_site_label_D
_geom_hbond_atom_site_label_H
_geom_hbond_atom_site_label_A
_geom_hbond_distance_DH
_geom_hbond_distance_HA
_geom_hbond_distance_DA
_geom_hbond_angle_DHA
_geom_hbond_site_symmetry_A
_geom_hbond_publ_flag
I D I 1.600(4) 2.815(4) 4.415(5) 178.26(19) 2_455 yes
I D I 1.600(4) 2.823(4) 4.420(5) 175.96(19) 4_455 yes
